data_2219866
loop_
_publ_author_name
'Amini, Mostafa M.'
'Hajiashrafi, Taraneh'
'Kharat, Ali Nemati'
'Ng, Seik Weng'

_publ_section_title
;
 <i>rac</i>-(3-Hydroxy-2-phenylpropionato-\k<i>O</i>)triphenyltin(IV)
;
_journal_coeditor_code HB2813
_journal_issue 11
_journal_name_full 'Acta Crystallographica Section E'
_journal_page_first m1403
_journal_paper_doi 10.1107/S160053680803242X
_journal_volume 64
_journal_year 2008
_chemical_formula_iupac '[Sn (C6 H5)3 (C9 H9 O3)]'
_chemical_formula_moiety 'C27 H24 O3 Sn'
_chemical_formula_sum 'C27 H24 O3 Sn'
_chemical_formula_weight 515.15
_chemical_name_systematic
;
<i>rac</i>-(3-Hydroxy-2-phenylpropionato-\k<i>O</i>)triphenyltin(IV)
;
_space_group_IT_number 2
_symmetry_cell_setting triclinic
_symmetry_space_group_name_Hall '-P 1'
_symmetry_space_group_name_H-M 'P -1'
_atom_sites_solution_hydrogens geom
_atom_sites_solution_primary direct
_atom_sites_solution_secondary difmap
_audit_creation_method SHELXL97
_cell_angle_alpha 90.0870(10)
_cell_angle_beta 103.6640(10)
_cell_angle_gamma 112.7580(10)
_cell_formula_units_Z 2
_cell_length_a 9.3880(2)
_cell_length_b 9.4899(2)
_cell_length_c 14.3399(2)
_cell_measurement_reflns_used 9425
_cell_measurement_temperature 112(2)
_cell_measurement_theta_max 32.6
_cell_measurement_theta_min 2.3
_cell_volume 1138.58(4)
_computing_cell_refinement 'SAINT (Bruker, 2004)'
_computing_data_collection 'APEX2 (Bruker, 2004)'
_computing_data_reduction 'SAINT (Bruker, 2004)'
_computing_molecular_graphics 'X-SEED (Barbour, 2001)'
_computing_publication_material 'publCIF (Westrip, 2008)'
_computing_structure_refinement 'SHELXL97 (Sheldrick, 2008)'
_computing_structure_solution 'SHELXS97 (Sheldrick, 2008)'
_diffrn_ambient_temperature 112(2)
_diffrn_measured_fraction_theta_full 0.995
_diffrn_measured_fraction_theta_max 0.995
_diffrn_measurement_device_type 'Bruker APEXII'
_diffrn_measurement_method '\f and \w'
_diffrn_radiation_monochromator graphite
_diffrn_radiation_source 'medium-focus sealed tube'
_diffrn_radiation_type MoK\a
_diffrn_radiation_wavelength 0.71073
_diffrn_reflns_av_R_equivalents 0.0200
_diffrn_reflns_av_sigmaI/netI 0.0135
_diffrn_reflns_limit_h_max 13
_diffrn_reflns_limit_h_min -13
_diffrn_reflns_limit_k_max 13
_diffrn_reflns_limit_k_min -13
_diffrn_reflns_limit_l_max 20
_diffrn_reflns_limit_l_min -19
_diffrn_reflns_number 33531
_diffrn_reflns_theta_full 30.00
_diffrn_reflns_theta_max 30.00
_diffrn_reflns_theta_min 1.47
_diffrn_standards_decay_% 0
_diffrn_standards_interval_count 0
_diffrn_standards_interval_time 0
_diffrn_standards_number 0
_exptl_absorpt_coefficient_mu 1.148
_exptl_absorpt_correction_T_max 0.717
_exptl_absorpt_correction_T_min 0.663
_exptl_absorpt_correction_type multi-scan
_exptl_absorpt_process_details '(SADABS; Sheldrick, 1996)'
_exptl_crystal_colour colourless
_exptl_crystal_density_diffrn 1.503
_exptl_crystal_density_method 'not measured'
_exptl_crystal_description block
_exptl_crystal_F_000 520
_exptl_crystal_size_max 0.39
_exptl_crystal_size_mid 0.32
_exptl_crystal_size_min 0.31
_refine_diff_density_max 0.643
_refine_diff_density_min -0.352
_refine_ls_extinction_method none
_refine_ls_goodness_of_fit_ref 1.049
_refine_ls_hydrogen_treatment constr
_refine_ls_matrix_type full
_refine_ls_number_parameters 281
_refine_ls_number_reflns 6612
_refine_ls_number_restraints 0
_refine_ls_restrained_S_all 1.049
_refine_ls_R_factor_all 0.0201
_refine_ls_R_factor_gt 0.0188
_refine_ls_shift/su_max 0.001
_refine_ls_shift/su_mean 0.001
_refine_ls_structure_factor_coef Fsqd
_refine_ls_weighting_details 'calc w = 1/[\s^2^(Fo^2^)+(0.0304P)^2^+0.5255P] where P=(Fo^2^+2Fc^2^)/3'
_refine_ls_weighting_scheme calc
_refine_ls_wR_factor_gt 0.0493
_refine_ls_wR_factor_ref 0.0536
_reflns_number_gt 6339
_reflns_number_total 6612
_reflns_threshold_expression I>2\s(I)
_cod_data_source_file hb2813.cif
_cod_data_source_block I
_cod_database_code 2219866
_cod_database_fobs_code 2219866

loop_
_symmetry_equiv_pos_as_xyz
'x, y, z'
'-x, -y, -z'

loop_
_atom_site_type_symbol
_atom_site_label
_atom_site_fract_x
_atom_site_fract_y
_atom_site_fract_z
_atom_site_U_iso_or_equiv
_atom_site_adp_type
_atom_site_calc_flag
_atom_site_refinement_flags
_atom_site_occupancy
Sn Sn1 0.588742(10) 0.636637(10) 0.826066(6) 0.02043(3) Uani d . 1
O O1 0.74512(13) 0.76508(12) 0.74695(7) 0.0268(2) Uani d . 1
O O2 0.52531(13) 0.67054(13) 0.62949(8) 0.0303(2) Uani d . 1
O O3 0.71606(16) 0.55344(13) 0.51412(10) 0.0394(3) Uani d . 1
H H3 0.6449 0.4826 0.4734 0.059 Uiso calc R 1
C C1 0.54423(16) 0.40565(15) 0.78448(9) 0.0222(2) Uani d . 1
C C2 0.4203(2) 0.28743(18) 0.81068(12) 0.0330(3) Uani d . 1
H H2 0.3515 0.3111 0.8411 0.040 Uiso calc R 1
C C3 0.3973(3) 0.1349(2) 0.79226(15) 0.0441(4) Uani d . 1
H H3A 0.3129 0.0549 0.8102 0.053 Uiso calc R 1
C C4 0.4965(2) 0.09935(19) 0.74803(13) 0.0400(4) Uani d . 1
H H4 0.4812 -0.0048 0.7365 0.048 Uiso calc R 1
C C5 0.6186(2) 0.21545(19) 0.72034(12) 0.0334(3) Uani d . 1
H H5 0.6856 0.1908 0.6888 0.040 Uiso calc R 1
C C6 0.64278(18) 0.36822(17) 0.73878(11) 0.0274(3) Uani d . 1
H H6 0.7269 0.4476 0.7201 0.033 Uiso calc R 1
C C7 0.38486(17) 0.68487(16) 0.82227(12) 0.0275(3) Uani d . 1
C C8 0.25851(18) 0.64580(18) 0.73831(13) 0.0333(3) Uani d . 1
H H8 0.2686 0.6072 0.6802 0.040 Uiso calc R 1
C C9 0.1186(2) 0.6635(2) 0.74001(16) 0.0425(4) Uani d . 1
H H9 0.0335 0.6372 0.6831 0.051 Uiso calc R 1
C C10 0.1040(2) 0.7191(2) 0.82417(19) 0.0480(5) Uani d . 1
H H10 0.0082 0.7305 0.8252 0.058 Uiso calc R 1
C C11 0.2273(2) 0.7587(2) 0.90783(18) 0.0458(4) Uani d . 1
H H11 0.2160 0.7978 0.9655 0.055 Uiso calc R 1
C C12 0.3687(2) 0.74112(19) 0.90717(14) 0.0358(3) Uani d . 1
H H12 0.4531 0.7675 0.9644 0.043 Uiso calc R 1
C C13 0.76077(16) 0.71155(16) 0.96187(10) 0.0231(2) Uani d . 1
C C14 0.8361(2) 0.61586(19) 1.00105(11) 0.0323(3) Uani d . 1
H H14 0.8035 0.5161 0.9696 0.039 Uiso calc R 1
C C15 0.9590(2) 0.6657(2) 1.08601(13) 0.0427(4) Uani d . 1
H H15 1.0100 0.6001 1.1120 0.051 Uiso calc R 1
C C16 1.0063(2) 0.8105(2) 1.13220(12) 0.0407(4) Uani d . 1
H H16 1.0911 0.8451 1.1894 0.049 Uiso calc R 1
C C17 0.9304(2) 0.9052(2) 1.09543(12) 0.0366(3) Uani d . 1
H H17 0.9617 1.0038 1.1282 0.044 Uiso calc R 1
C C18 0.80848(19) 0.85653(17) 1.01073(11) 0.0296(3) Uani d . 1
H H18 0.7571 0.9223 0.9858 0.036 Uiso calc R 1
C C19 0.67104(17) 0.73973(16) 0.65568(10) 0.0242(2) Uani d . 1
C C20 0.77747(17) 0.80071(16) 0.58653(10) 0.0240(2) Uani d . 1
H H20 0.8833 0.7969 0.6167 0.029 Uiso calc R 1
C C21 0.7052(2) 0.69608(18) 0.49250(11) 0.0310(3) Uani d . 1
H H21A 0.5922 0.6808 0.4664 0.037 Uiso calc R 1
H H21B 0.7649 0.7415 0.4441 0.037 Uiso calc R 1
C C22 0.80597(18) 0.96785(16) 0.57297(10) 0.0248(3) Uani d . 1
C C23 0.6983(2) 1.0097(2) 0.50719(13) 0.0394(4) Uani d . 1
H H23 0.6010 0.9326 0.4703 0.047 Uiso calc R 1
C C24 0.7320(3) 1.1637(2) 0.49495(15) 0.0481(5) Uani d . 1
H H24 0.6583 1.1908 0.4490 0.058 Uiso calc R 1
C C25 0.8706(3) 1.2768(2) 0.54866(16) 0.0439(4) Uani d . 1
H H25 0.8932 1.3818 0.5399 0.053 Uiso calc R 1
C C26 0.9769(2) 1.2367(2) 0.61539(17) 0.0444(4) Uani d . 1
H H26 1.0719 1.3146 0.6538 0.053 Uiso calc R 1
C C27 0.9458(2) 1.08338(19) 0.62678(13) 0.0348(3) Uani d . 1
H H27 1.0212 1.0571 0.6719 0.042 Uiso calc R 1

loop_
_atom_site_aniso_label
_atom_site_aniso_U_11
_atom_site_aniso_U_22
_atom_site_aniso_U_33
_atom_site_aniso_U_12
_atom_site_aniso_U_13
_atom_site_aniso_U_23
Sn1 0.01937(5) 0.01980(5) 0.02268(5) 0.00779(3) 0.00640(3) 0.00547(3)
O1 0.0292(5) 0.0248(5) 0.0234(4) 0.0066(4) 0.0084(4) 0.0063(4)
O2 0.0288(5) 0.0332(5) 0.0280(5) 0.0116(4) 0.0067(4) 0.0078(4)
O3 0.0394(6) 0.0223(5) 0.0536(7) 0.0103(5) 0.0104(6) -0.0018(5)
C1 0.0223(6) 0.0217(6) 0.0209(5) 0.0075(5) 0.0044(4) 0.0048(4)
C2 0.0350(8) 0.0257(7) 0.0369(8) 0.0060(6) 0.0173(6) 0.0051(6)
C3 0.0518(11) 0.0232(7) 0.0515(10) 0.0028(7) 0.0239(9) 0.0067(7)
C4 0.0555(11) 0.0224(7) 0.0398(8) 0.0140(7) 0.0108(8) 0.0027(6)
C5 0.0403(8) 0.0319(7) 0.0325(7) 0.0193(7) 0.0089(6) 0.0017(6)
C6 0.0268(6) 0.0253(6) 0.0306(7) 0.0099(5) 0.0093(5) 0.0052(5)
C7 0.0222(6) 0.0217(6) 0.0409(8) 0.0092(5) 0.0115(6) 0.0083(5)
C8 0.0246(7) 0.0277(7) 0.0467(9) 0.0106(6) 0.0073(6) 0.0088(6)
C9 0.0257(7) 0.0337(8) 0.0679(12) 0.0139(6) 0.0081(8) 0.0113(8)
C10 0.0301(8) 0.0326(8) 0.0894(16) 0.0169(7) 0.0221(9) 0.0141(9)
C11 0.0437(10) 0.0322(8) 0.0731(13) 0.0175(7) 0.0318(10) 0.0050(8)
C12 0.0335(8) 0.0299(7) 0.0485(9) 0.0126(6) 0.0186(7) 0.0053(7)
C13 0.0240(6) 0.0240(6) 0.0216(5) 0.0086(5) 0.0082(5) 0.0050(5)
C14 0.0395(8) 0.0328(7) 0.0267(7) 0.0191(7) 0.0040(6) 0.0042(6)
C15 0.0461(10) 0.0534(11) 0.0311(8) 0.0281(9) 0.0000(7) 0.0070(7)
C16 0.0326(8) 0.0551(11) 0.0251(7) 0.0110(8) 0.0016(6) 0.0002(7)
C17 0.0330(8) 0.0321(8) 0.0335(8) 0.0014(6) 0.0084(6) -0.0048(6)
C18 0.0292(7) 0.0246(6) 0.0326(7) 0.0075(5) 0.0089(6) 0.0032(5)
C19 0.0301(6) 0.0199(6) 0.0240(6) 0.0107(5) 0.0083(5) 0.0067(5)
C20 0.0238(6) 0.0228(6) 0.0255(6) 0.0083(5) 0.0080(5) 0.0061(5)
C21 0.0367(8) 0.0260(7) 0.0300(7) 0.0096(6) 0.0133(6) 0.0034(5)
C22 0.0308(7) 0.0214(6) 0.0237(6) 0.0090(5) 0.0122(5) 0.0063(5)
C23 0.0438(9) 0.0311(8) 0.0345(8) 0.0124(7) -0.0016(7) 0.0065(6)
C24 0.0682(13) 0.0386(9) 0.0429(10) 0.0293(9) 0.0105(9) 0.0182(8)
C25 0.0600(11) 0.0237(7) 0.0595(11) 0.0159(8) 0.0375(10) 0.0160(7)
C26 0.0344(8) 0.0268(8) 0.0681(13) 0.0036(6) 0.0210(8) -0.0049(8)
C27 0.0306(7) 0.0296(7) 0.0431(9) 0.0118(6) 0.0075(6) -0.0005(6)

loop_
_atom_type_symbol
_atom_type_description
_atom_type_scat_dispersion_real
_atom_type_scat_dispersion_imag
_atom_type_scat_source
C C 0.0033 0.0016 'International Tables Vol C Tables 4.2.6.8 and 6.1.1.4'
H H 0.0000 0.0000 'International Tables Vol C Tables 4.2.6.8 and 6.1.1.4'
O O 0.0106 0.0060 'International Tables Vol C Tables 4.2.6.8 and 6.1.1.4'
Sn Sn -0.6537 1.4246 'International Tables Vol C Tables 4.2.6.8 and 6.1.1.4'

loop_
_geom_angle_atom_site_label_1
_geom_angle_atom_site_label_2
_geom_angle_atom_site_label_3
_geom_angle
_geom_angle_publ_flag
O1 Sn1 C1 104.08(5) n
O1 Sn1 C7 117.51(5) n
O1 Sn1 C13 94.95(5) n
C1 Sn1 C7 116.29(5) n
C1 Sn1 C13 109.17(5) n
C7 Sn1 C13 112.54(6) n
C19 O1 Sn1 109.50(9) ?
C21 O3 H3 109.5 ?
C6 C1 C2 118.99(13) ?
C6 C1 Sn1 122.04(10) ?
C2 C1 Sn1 118.77(11) ?
C3 C2 C1 120.14(15) ?
C3 C2 H2 119.9 ?
C1 C2 H2 119.9 ?
C4 C3 C2 120.38(16) ?
C4 C3 H3A 119.8 ?
C2 C3 H3A 119.8 ?
C3 C4 C5 120.09(15) ?
C3 C4 H4 120.0 ?
C5 C4 H4 120.0 ?
C6 C5 C4 119.92(15) ?
C6 C5 H5 120.0 ?
C4 C5 H5 120.0 ?
C5 C6 C1 120.48(14) ?
C5 C6 H6 119.8 ?
C1 C6 H6 119.8 ?
C12 C7 C8 119.39(15) ?
C12 C7 Sn1 119.13(12) ?
C8 C7 Sn1 121.13(12) ?
C9 C8 C7 120.32(17) ?
C9 C8 H8 119.8 ?
C7 C8 H8 119.8 ?
C10 C9 C8 119.76(18) ?
C10 C9 H9 120.1 ?
C8 C9 H9 120.1 ?
C11 C10 C9 120.90(17) ?
C11 C10 H10 119.5 ?
C9 C10 H10 119.5 ?
C10 C11 C12 119.91(19) ?
C10 C11 H11 120.0 ?
C12 C11 H11 120.0 ?
C7 C12 C11 119.71(18) ?
C7 C12 H12 120.1 ?
C11 C12 H12 120.1 ?
C18 C13 C14 118.58(14) ?
C18 C13 Sn1 122.64(11) ?
C14 C13 Sn1 118.67(11) ?
C15 C14 C13 120.55(16) ?
C15 C14 H14 119.7 ?
C13 C14 H14 119.7 ?
C16 C15 C14 119.92(17) ?
C16 C15 H15 120.0 ?
C14 C15 H15 120.0 ?
C15 C16 C17 120.18(16) ?
C15 C16 H16 119.9 ?
C17 C16 H16 119.9 ?
C18 C17 C16 120.14(16) ?
C18 C17 H17 119.9 ?
C16 C17 H17 119.9 ?
C17 C18 C13 120.60(15) ?
C17 C18 H18 119.7 ?
C13 C18 H18 119.7 ?
O2 C19 O1 120.51(13) ?
O2 C19 C20 123.92(13) ?
O1 C19 C20 115.57(12) ?
C22 C20 C21 113.37(12) ?
C22 C20 C19 110.50(11) ?
C21 C20 C19 109.60(12) ?
C22 C20 H20 107.7 ?
C21 C20 H20 107.7 ?
C19 C20 H20 107.7 ?
O3 C21 C20 106.66(13) ?
O3 C21 H21A 110.4 ?
C20 C21 H21A 110.4 ?
O3 C21 H21B 110.4 ?
C20 C21 H21B 110.4 ?
H21A C21 H21B 108.6 ?
C23 C22 C27 118.32(14) ?
C23 C22 C20 122.50(14) ?
C27 C22 C20 119.17(14) ?
C22 C23 C24 120.45(17) ?
C22 C23 H23 119.8 ?
C24 C23 H23 119.8 ?
C25 C24 C23 120.65(18) ?
C25 C24 H24 119.7 ?
C23 C24 H24 119.7 ?
C24 C25 C26 119.37(16) ?
C24 C25 H25 120.3 ?
C26 C25 H25 120.3 ?
C25 C26 C27 120.40(18) ?
C25 C26 H26 119.8 ?
C27 C26 H26 119.8 ?
C26 C27 C22 120.79(17) ?
C26 C27 H27 119.6 ?
C22 C27 H27 119.6 ?

loop_
_geom_bond_atom_site_label_1
_geom_bond_atom_site_label_2
_geom_bond_distance
_geom_bond_publ_flag
Sn1 O1 2.0820(10) yes
Sn1 C1 2.1230(10) yes
Sn1 C7 2.1220(10) yes
Sn1 C13 2.1280(10) yes
O1 C19 1.3016(17) ?
O2 C19 1.2269(18) ?
O3 C21 1.4254(19) ?
O3 H3 0.8400 ?
C1 C6 1.397(2) ?
C1 C2 1.3970(19) ?
C2 C3 1.394(2) ?
C2 H2 0.9500 ?
C3 C4 1.380(3) ?
C3 H3A 0.9500 ?
C4 C5 1.387(3) ?
C4 H4 0.9500 ?
C5 C6 1.392(2) ?
C5 H5 0.9500 ?
C6 H6 0.9500 ?
C7 C12 1.392(2) ?
C7 C8 1.406(2) ?
C8 C9 1.393(2) ?
C8 H8 0.9500 ?
C9 C10 1.373(3) ?
C9 H9 0.9500 ?
C10 C11 1.388(3) ?
C10 H10 0.9500 ?
C11 C12 1.402(2) ?
C11 H11 0.9500 ?
C12 H12 0.9500 ?
C13 C18 1.399(2) ?
C13 C14 1.397(2) ?
C14 C15 1.397(2) ?
C14 H14 0.9500 ?
C15 C16 1.383(3) ?
C15 H15 0.9500 ?
C16 C17 1.383(3) ?
C16 H16 0.9500 ?
C17 C18 1.390(2) ?
C17 H17 0.9500 ?
C18 H18 0.9500 ?
C19 C20 1.5294(19) ?
C20 C22 1.5240(19) ?
C20 C21 1.519(2) ?
C20 H20 1.0000 ?
C21 H21A 0.9900 ?
C21 H21B 0.9900 ?
C22 C23 1.389(2) ?
C22 C27 1.388(2) ?
C23 C24 1.392(2) ?
C23 H23 0.9500 ?
C24 C25 1.372(3) ?
C24 H24 0.9500 ?
C25 C26 1.378(3) ?
C25 H25 0.9500 ?
C26 C27 1.387(2) ?
C26 H26 0.9500 ?
C27 H27 0.9500 ?

loop_
_geom_hbond_atom_site_label_D
_geom_hbond_atom_site_label_H
_geom_hbond_atom_site_label_A
_geom_hbond_site_symmetry_A
_geom_hbond_distance_DH
_geom_hbond_distance_HA
_geom_hbond_distance_DA
_geom_hbond_angle_DHA
_geom_hbond_publ_flag
O3 H3 O2 2_666 0.84 1.98 2.819(2) 175 y

loop_
_geom_torsion_atom_site_label_1
_geom_torsion_atom_site_label_2
_geom_torsion_atom_site_label_3
_geom_torsion_atom_site_label_4
_geom_torsion
C1 Sn1 O1 C19 67.61(10)
C7 Sn1 O1 C19 -62.58(11)
C13 Sn1 O1 C19 178.80(10)
O1 Sn1 C1 C6 17.13(12)
C7 Sn1 C1 C6 148.04(11)
C13 Sn1 C1 C6 -83.32(12)
O1 Sn1 C1 C2 -168.17(11)
C7 Sn1 C1 C2 -37.26(13)
C13 Sn1 C1 C2 91.39(12)
C6 C1 C2 C3 0.7(2)
Sn1 C1 C2 C3 -174.13(14)
C1 C2 C3 C4 0.0(3)
C2 C3 C4 C5 -0.9(3)
C3 C4 C5 C6 1.1(3)
C4 C5 C6 C1 -0.4(2)
C2 C1 C6 C5 -0.5(2)
Sn1 C1 C6 C5 174.18(11)
O1 Sn1 C7 C12 -116.37(12)
C1 Sn1 C7 C12 119.36(12)
C13 Sn1 C7 C12 -7.63(14)
O1 Sn1 C7 C8 70.48(13)
C1 Sn1 C7 C8 -53.78(13)
C13 Sn1 C7 C8 179.23(11)
C12 C7 C8 C9 0.1(2)
Sn1 C7 C8 C9 173.25(12)
C7 C8 C9 C10 -0.1(3)
C8 C9 C10 C11 0.3(3)
C9 C10 C11 C12 -0.5(3)
C8 C7 C12 C11 -0.3(2)
Sn1 C7 C12 C11 -173.55(13)
C10 C11 C12 C7 0.5(3)
O1 Sn1 C13 C18 76.74(12)
C1 Sn1 C13 C18 -176.49(11)
C7 Sn1 C13 C18 -45.80(13)
O1 Sn1 C13 C14 -99.31(12)
C1 Sn1 C13 C14 7.46(13)
C7 Sn1 C13 C14 138.15(12)
C18 C13 C14 C15 -1.5(2)
Sn1 C13 C14 C15 174.73(14)
C13 C14 C15 C16 0.3(3)
C14 C15 C16 C17 1.1(3)
C15 C16 C17 C18 -1.4(3)
C16 C17 C18 C13 0.2(2)
C14 C13 C18 C17 1.2(2)
Sn1 C13 C18 C17 -174.81(12)
Sn1 O1 C19 O2 11.24(16)
Sn1 O1 C19 C20 -168.49(9)
O2 C19 C20 C22 93.95(17)
O1 C19 C20 C22 -86.33(15)
O2 C19 C20 C21 -31.69(19)
O1 C19 C20 C21 148.03(13)
C22 C20 C21 O3 168.43(12)
C19 C20 C21 O3 -67.59(15)
C21 C20 C22 C23 39.8(2)
C19 C20 C22 C23 -83.70(18)
C21 C20 C22 C27 -138.98(15)
C19 C20 C22 C27 97.53(16)
C27 C22 C23 C24 1.0(3)
C20 C22 C23 C24 -177.80(17)
C22 C23 C24 C25 -1.1(3)
C23 C24 C25 C26 -0.1(3)
C24 C25 C26 C27 1.4(3)
C25 C26 C27 C22 -1.5(3)
C23 C22 C27 C26 0.3(3)
C20 C22 C27 C26 179.09(15)
